data_4104305
loop_
_publ_author_name
'Hyoungsu Kim'
'Joseph B. Baker'
'Su-Ui Lee'
'Yongho Park'
'Kyle L. Bolduc'
'Hyung-Bae Park'
'Marina G. Dickens'
'Dong-Sup Lee'
'Yongchul Kim'
'Seong Hwan Kim'
'Jiyong Hong'

_publ_section_title
;
 Stereoselective Synthesis and Osteogenic Activity of Subglutinols A and B
;
_journal_name_full 'Journal of the American Chemical Society'
_journal_page_first 3192
_journal_page_last 3194
_journal_paper_doi 10.1021/ja8101192
_journal_volume 131
_journal_year 2009
_chemical_absolute_configuration rm
_chemical_formula_moiety 'C18 H26 O3'
_chemical_formula_sum 'C18 H26 O3'
_chemical_formula_weight 290.39
_space_group_IT_number 19
_symmetry_cell_setting orthorhombic
_symmetry_space_group_name_Hall 'P 2ac 2ab'
_symmetry_space_group_name_H-M 'P 21 21 21'
_atom_sites_solution_hydrogens geom
_atom_sites_solution_primary direct
_atom_sites_solution_secondary difmap
_audit_creation_method SHELXL-97
_cell_angle_alpha 90.00
_cell_angle_beta 90.00
_cell_angle_gamma 90.00
_cell_formula_units_Z 4
_cell_length_a 8.1782(3)
_cell_length_b 11.0055(4)
_cell_length_c 17.9809(7)
_cell_measurement_reflns_used 9962
_cell_measurement_temperature 296(2)
_cell_measurement_theta_max 26.66
_cell_measurement_theta_min 2.74
_cell_volume 1618.37(10)
_computing_cell_refinement SAINT
_computing_data_collection 'Apex II 2.2 (Bruker, 2007)'
_computing_data_reduction 'SAINT 7.46A (Bruker, 2007)'
_computing_molecular_graphics 'SHELXTL 5.1, XP (Sheldrick, 1994)'
_computing_publication_material 'SHELXS-97 (Sheldrick, 1990)'
_computing_structure_refinement 'SHELXL-97 (Sheldrick, 1997)'
_computing_structure_solution 'SHELXS-97 (Sheldrick, 1990)'
_diffrn_ambient_temperature 296(2)
_diffrn_detector_area_resol_mean 8.3
_diffrn_measured_fraction_theta_full 0.996
_diffrn_measured_fraction_theta_max 0.996
_diffrn_measurement_device_type 'Bruker Kappa Apex II'
_diffrn_measurement_method \w
_diffrn_radiation_monochromator graphite
_diffrn_radiation_source 'fine-focus sealed tube'
_diffrn_radiation_type MoK\a
_diffrn_radiation_wavelength 0.71073
_diffrn_reflns_av_R_equivalents 0.0314
_diffrn_reflns_av_sigmaI/netI 0.0133
_diffrn_reflns_limit_h_max 11
_diffrn_reflns_limit_h_min -11
_diffrn_reflns_limit_k_max 15
_diffrn_reflns_limit_k_min -15
_diffrn_reflns_limit_l_max 26
_diffrn_reflns_limit_l_min -25
_diffrn_reflns_number 37374
_diffrn_reflns_theta_full 31.01
_diffrn_reflns_theta_max 31.01
_diffrn_reflns_theta_min 2.17
_diffrn_standards_number 0
_exptl_absorpt_coefficient_mu 0.079
_exptl_absorpt_correction_T_max 0.9797
_exptl_absorpt_correction_T_min 0.9705
_exptl_absorpt_correction_type multi-scan
_exptl_absorpt_process_details 'SADABS 2007/4 (Sheldrick, 2007)'
_exptl_crystal_colour colorless
_exptl_crystal_density_diffrn 1.192
_exptl_crystal_density_method 'not measured'
_exptl_crystal_description prism
_exptl_crystal_F_000 632
_exptl_crystal_size_max 0.38
_exptl_crystal_size_mid 0.35
_exptl_crystal_size_min 0.26
_refine_diff_density_max 0.218
_refine_diff_density_min -0.226
_refine_diff_density_rms 0.045
_refine_ls_abs_structure_details 'Flack H D (1983), Acta Cryst. A39, 876-881'
_refine_ls_abs_structure_Flack 10(10)
_refine_ls_extinction_method none
_refine_ls_goodness_of_fit_ref 1.282
_refine_ls_hydrogen_treatment constr
_refine_ls_matrix_type full
_refine_ls_number_parameters 191
_refine_ls_number_reflns 2909
_refine_ls_number_restraints 0
_refine_ls_restrained_S_all 1.282
_refine_ls_R_factor_all 0.0582
_refine_ls_R_factor_gt 0.0470
_refine_ls_shift/su_max 0.020
_refine_ls_shift/su_mean 0.004
_refine_ls_structure_factor_coef Fsqd
_refine_ls_weighting_details 'calc w=1/[\s^2^(Fo^2^)+(0.0857P)^2^+0.0000P] where P=(Fo^2^+2Fc^2^)/3'
_refine_ls_weighting_scheme calc
_refine_ls_wR_factor_gt 0.1355
_refine_ls_wR_factor_ref 0.1465
_reflns_number_gt 2415
_reflns_number_total 2909
_reflns_threshold_expression I>2\s(I)
_cod_data_source_file ja8101192_si_003.cif
_cod_data_source_block compound_9
_cod_original_sg_symbol_H-M 'P2(1)2(1)2(1) '
_cod_database_code 4104305

loop_
_symmetry_equiv_pos_as_xyz
'x, y, z'
'-x+1/2, -y, z+1/2'
'-x, y+1/2, -z+1/2'
'x+1/2, -y+1/2, -z'

loop_
_atom_site_label
_atom_site_type_symbol
_atom_site_fract_x
_atom_site_fract_y
_atom_site_fract_z
_atom_site_U_iso_or_equiv
_atom_site_adp_type
_atom_site_occupancy
_atom_site_symmetry_multiplicity
_atom_site_calc_flag
_atom_site_refinement_flags
O1 O 0.82891(16) 0.09947(13) 0.31939(7) 0.0509(3) Uani 1 1 d .
O2 O 0.2740(2) 0.00422(18) 0.06742(10) 0.0701(5) Uani 1 1 d .
O3 O 0.49470(17) -0.11864(11) 0.07822(8) 0.0508(3) Uani 1 1 d .
C1 C 0.4473(2) 0.00455(16) 0.06615(10) 0.0469(4) Uani 1 1 d .
C2 C 0.5092(4) 0.04552(19) -0.00990(10) 0.0606(5) Uani 1 1 d .
H2A H 0.4679 0.1263 -0.0204 0.073 Uiso 1 1 calc R
H2B H 0.4674 -0.0090 -0.0478 0.073 Uiso 1 1 calc R
C3 C 0.6959(4) 0.0471(2) -0.01347(11) 0.0675(6) Uani 1 1 d .
H3A H 0.7303 0.0803 -0.0609 0.081 Uiso 1 1 calc R
H3B H 0.7368 -0.0354 -0.0100 0.081 Uiso 1 1 calc R
C4 C 0.7690(3) 0.1232(2) 0.04947(10) 0.0599(5) Uani 1 1 d .
H4A H 0.8873 0.1174 0.0483 0.072 Uiso 1 1 calc R
H4B H 0.7390 0.2078 0.0429 0.072 Uiso 1 1 calc R
C5 C 0.70544(19) 0.07756(14) 0.12432(8) 0.0381(3) Uani 1 1 d .
H5A H 0.7305 -0.0095 0.1247 0.046 Uiso 1 1 calc R
C6 C 0.5137(2) 0.08485(15) 0.12993(9) 0.0421(3) Uani 1 1 d .
C7 C 0.4420(3) 0.2130(2) 0.11937(14) 0.0689(6) Uani 1 1 d .
H7A H 0.3251 0.2096 0.1237 0.103 Uiso 1 1 calc R
H7B H 0.4710 0.2431 0.0710 0.103 Uiso 1 1 calc R
H7C H 0.4852 0.2663 0.1568 0.103 Uiso 1 1 calc R
C8 C 0.4553(2) 0.0333(2) 0.20530(10) 0.0525(4) Uani 1 1 d .
H8A H 0.3389 0.0481 0.2102 0.063 Uiso 1 1 calc R
H8B H 0.4718 -0.0540 0.2053 0.063 Uiso 1 1 calc R
C9 C 0.5430(2) 0.0877(2) 0.27308(10) 0.0542(5) Uani 1 1 d .
H9A H 0.5212 0.1741 0.2769 0.065 Uiso 1 1 calc R
H9B H 0.5069 0.0484 0.3185 0.065 Uiso 1 1 calc R
C10 C 0.7218(2) 0.06508(15) 0.26024(9) 0.0415(3) Uani 1 1 d .
H10A H 0.7356 -0.0224 0.2524 0.050 Uiso 1 1 calc R
C11 C 0.7924(2) 0.12886(14) 0.19291(8) 0.0389(3) Uani 1 1 d .
C12 C 0.7849(3) 0.26785(17) 0.20018(11) 0.0592(5) Uani 1 1 d .
H12A H 0.8418 0.2926 0.2443 0.089 Uiso 1 1 calc R
H12B H 0.6728 0.2933 0.2032 0.089 Uiso 1 1 calc R
H12C H 0.8354 0.3045 0.1575 0.089 Uiso 1 1 calc R
C13 C 0.9710(2) 0.0911(2) 0.20242(11) 0.0575(5) Uani 1 1 d .
H13A H 1.0444 0.1520 0.1823 0.069 Uiso 1 1 calc R
H13B H 0.9925 0.0138 0.1784 0.069 Uiso 1 1 calc R
C14 C 0.9892(2) 0.08080(17) 0.28842(11) 0.0510(4) Uani 1 1 d .
H14A H 1.0251 -0.0017 0.3007 0.061 Uiso 1 1 calc R
C15 C 1.1041(2) 0.16742(18) 0.32166(11) 0.0513(4) Uani 1 1 d .
C16 C 1.2030(3) 0.2317(2) 0.34827(12) 0.0590(5) Uani 1 1 d .
H16A H 1.2812 0.2825 0.3693 0.072(8) Uiso 1 1 calc R
C17 C 0.2197(4) -0.1139(4) 0.0524(2) 0.1045(12) Uani 1 1 d .
H17A H 0.1703 -0.1176 0.0034 0.125 Uiso 1 1 calc R
H17B H 0.1387 -0.1385 0.0889 0.125 Uiso 1 1 calc R
C18 C 0.3622(3) -0.1942(2) 0.05597(15) 0.0731(7) Uani 1 1 d .
H18A H 0.3446 -0.2586 0.0919 0.088 Uiso 1 1 calc R
H18B H 0.3836 -0.2303 0.0077 0.088 Uiso 1 1 calc R

loop_
_atom_site_aniso_label
_atom_site_aniso_U_11
_atom_site_aniso_U_22
_atom_site_aniso_U_33
_atom_site_aniso_U_23
_atom_site_aniso_U_13
_atom_site_aniso_U_12
O1 0.0453(6) 0.0671(8) 0.0404(6) 0.0004(6) -0.0035(5) -0.0050(6)
O2 0.0462(7) 0.0884(11) 0.0757(10) -0.0108(9) -0.0179(7) 0.0051(8)
O3 0.0534(7) 0.0411(6) 0.0579(7) 0.0017(5) -0.0109(6) -0.0061(6)
C1 0.0462(8) 0.0471(9) 0.0475(8) 0.0005(7) -0.0091(7) 0.0018(7)
C2 0.0861(15) 0.0557(10) 0.0400(8) 0.0022(8) -0.0124(9) -0.0071(11)
C3 0.0899(17) 0.0762(14) 0.0365(8) -0.0079(9) 0.0121(9) -0.0269(13)
C4 0.0769(13) 0.0641(11) 0.0388(8) -0.0040(8) 0.0122(8) -0.0283(11)
C5 0.0421(7) 0.0371(6) 0.0351(7) -0.0018(6) 0.0034(6) -0.0052(6)
C6 0.0435(7) 0.0426(7) 0.0401(7) 0.0006(6) -0.0028(6) 0.0059(7)
C7 0.0783(14) 0.0552(11) 0.0730(13) -0.0092(10) -0.0208(12) 0.0257(11)
C8 0.0358(7) 0.0782(12) 0.0434(8) -0.0015(8) 0.0039(6) -0.0082(8)
C9 0.0402(8) 0.0822(13) 0.0402(8) -0.0016(9) 0.0066(6) -0.0043(9)
C10 0.0392(7) 0.0480(8) 0.0373(7) 0.0005(6) 0.0004(6) -0.0034(7)
C11 0.0403(7) 0.0406(7) 0.0359(7) -0.0030(6) 0.0060(6) -0.0066(6)
C12 0.0867(14) 0.0405(8) 0.0506(9) -0.0037(8) -0.0044(10) -0.0132(10)
C13 0.0370(7) 0.0798(13) 0.0557(10) -0.0233(10) 0.0051(7) -0.0037(9)
C14 0.0425(8) 0.0496(9) 0.0608(10) -0.0091(8) -0.0080(8) 0.0041(8)
C15 0.0444(8) 0.0543(10) 0.0553(10) -0.0086(8) -0.0056(7) 0.0028(8)
C16 0.0508(10) 0.0604(11) 0.0657(12) -0.0105(10) -0.0071(9) -0.0034(9)
C17 0.0559(13) 0.121(3) 0.136(3) -0.048(2) 0.0056(16) -0.0285(17)
C18 0.0778(16) 0.0667(13) 0.0750(14) 0.0091(10) -0.0207(12) -0.0308(13)

loop_
_atom_type_symbol
_atom_type_description
_atom_type_scat_dispersion_real
_atom_type_scat_dispersion_imag
_atom_type_scat_source
C C 0.0033 0.0000 'International Tables Vol C Tables 4.2.6.8 and 6.1.1.4'
H H 0.0000 0.0000 'International Tables Vol C Tables 4.2.6.8 and 6.1.1.4'
O O 0.0106 0.0000 'International Tables Vol C Tables 4.2.6.8 and 6.1.1.4'

loop_
_geom_angle_atom_site_label_1
_geom_angle_atom_site_label_2
_geom_angle_atom_site_label_3
_geom_angle
C10 O1 C14 103.45(13)
C17 O2 C1 108.4(2)
C18 O3 C1 107.76(16)
O2 C1 O3 105.48(16)
O2 C1 C2 110.31(17)
O3 C1 C2 109.08(16)
O2 C1 C6 109.91(17)
O3 C1 C6 109.56(13)
C2 C1 C6 112.28(15)
C1 C2 C3 111.87(18)
C1 C2 H2A 109.2
C3 C2 H2A 109.2
C1 C2 H2B 109.2
C3 C2 H2B 109.2
H2A C2 H2B 107.9
C2 C3 C4 111.4(2)
C2 C3 H3A 109.3
C4 C3 H3A 109.3
C2 C3 H3B 109.3
C4 C3 H3B 109.3
H3A C3 H3B 108.0
C5 C4 C3 109.81(15)
C5 C4 H4A 109.7
C3 C4 H4A 109.7
C5 C4 H4B 109.7
C3 C4 H4B 109.7
H4A C4 H4B 108.2
C4 C5 C11 115.49(13)
C4 C5 C6 112.25(16)
C11 C5 C6 113.10(12)
C4 C5 H5A 104.9
C11 C5 H5A 104.9
C6 C5 H5A 104.9
C7 C6 C8 109.11(17)
C7 C6 C1 107.37(14)
C8 C6 C1 109.40(15)
C7 C6 C5 114.73(16)
C8 C6 C5 110.21(13)
C1 C6 C5 105.85(14)
C6 C7 H7A 109.5
C6 C7 H7B 109.5
H7A C7 H7B 109.5
C6 C7 H7C 109.5
H7A C7 H7C 109.5
H7B C7 H7C 109.5
C9 C8 C6 114.11(16)
C9 C8 H8A 108.7
C6 C8 H8A 108.7
C9 C8 H8B 108.7
C6 C8 H8B 108.7
H8A C8 H8B 107.6
C10 C9 C8 105.58(15)
C10 C9 H9A 110.6
C8 C9 H9A 110.6
C10 C9 H9B 110.6
C8 C9 H9B 110.6
H9A C9 H9B 108.8
O1 C10 C9 116.03(14)
O1 C10 C11 103.81(13)
C9 C10 C11 114.69(15)
O1 C10 H10A 107.3
C9 C10 H10A 107.3
C11 C10 H10A 107.3
C10 C11 C13 98.57(15)
C10 C11 C5 107.22(12)
C13 C11 C5 115.70(14)
C10 C11 C12 112.23(14)
C13 C11 C12 107.41(16)
C5 C11 C12 114.65(15)
C11 C12 H12A 109.5
C11 C12 H12B 109.5
H12A C12 H12B 109.5
C11 C12 H12C 109.5
H12A C12 H12C 109.5
H12B C12 H12C 109.5
C11 C13 C14 102.82(14)
C11 C13 H13A 111.2
C14 C13 H13A 111.2
C11 C13 H13B 111.2
C14 C13 H13B 111.2
H13A C13 H13B 109.1
O1 C14 C15 109.47(15)
O1 C14 C13 106.69(15)
C15 C14 C13 114.74(18)
O1 C14 H14A 108.6
C15 C14 H14A 108.6
C13 C14 H14A 108.6
C16 C15 C14 176.1(2)
C15 C16 H16A 180.0
O2 C17 C18 107.4(2)
O2 C17 H17A 110.2
C18 C17 H17A 110.2
O2 C17 H17B 110.2
C18 C17 H17B 110.2
H17A C17 H17B 108.5
O3 C18 C17 105.4(2)
O3 C18 H18A 110.7
C17 C18 H18A 110.7
O3 C18 H18B 110.7
C17 C18 H18B 110.7
H18A C18 H18B 108.8

loop_
_geom_bond_atom_site_label_1
_geom_bond_atom_site_label_2
_geom_bond_distance
O1 C10 1.429(2)
O1 C14 1.439(2)
O2 C17 1.400(4)
O2 C1 1.418(3)
O3 C18 1.423(2)
O3 C1 1.427(2)
C1 C2 1.526(3)
C1 C6 1.546(2)
C2 C3 1.528(4)
C2 H2A 0.9700
C2 H2B 0.9700
C3 C4 1.529(3)
C3 H3A 0.9700
C3 H3B 0.9700
C4 C5 1.528(2)
C4 H4A 0.9700
C4 H4B 0.9700
C5 C11 1.531(2)
C5 C6 1.574(2)
C5 H5A 0.9800
C6 C7 1.539(2)
C6 C8 1.545(2)
C7 H7A 0.9600
C7 H7B 0.9600
C7 H7C 0.9600
C8 C9 1.536(3)
C8 H8A 0.9700
C8 H8B 0.9700
C9 C10 1.501(2)
C9 H9A 0.9700
C9 H9B 0.9700
C10 C11 1.514(2)
C10 H10A 0.9800
C11 C13 1.528(2)
C11 C12 1.536(2)
C12 H12A 0.9600
C12 H12B 0.9600
C12 H12C 0.9600
C13 C14 1.558(3)
C13 H13A 0.9700
C13 H13B 0.9700
C14 C15 1.466(3)
C14 H14A 0.9800
C15 C16 1.176(3)
C16 H16A 0.9300
C17 C18 1.463(5)
C17 H17A 0.9700
C17 H17B 0.9700
C18 H18A 0.9700
C18 H18B 0.9700

loop_
_geom_torsion_atom_site_label_1
_geom_torsion_atom_site_label_2
_geom_torsion_atom_site_label_3
_geom_torsion_atom_site_label_4
_geom_torsion
C17 O2 C1 O3 -21.4(3)
C17 O2 C1 C2 96.3(3)
C17 O2 C1 C6 -139.4(2)
C18 O3 C1 O2 23.8(2)
C18 O3 C1 C2 -94.7(2)
C18 O3 C1 C6 142.03(18)
O2 C1 C2 C3 179.98(19)
O3 C1 C2 C3 -64.6(2)
C6 C1 C2 C3 57.0(2)
C1 C2 C3 C4 -54.0(3)
C2 C3 C4 C5 54.8(3)
C3 C4 C5 C11 168.87(19)
C3 C4 C5 C6 -59.5(3)
O2 C1 C6 C7 -57.8(2)
O3 C1 C6 C7 -173.27(17)
C2 C1 C6 C7 65.4(2)
O2 C1 C6 C8 60.5(2)
O3 C1 C6 C8 -54.99(19)
C2 C1 C6 C8 -176.35(17)
O2 C1 C6 C5 179.20(15)
O3 C1 C6 C5 63.74(18)
C2 C1 C6 C5 -57.62(19)
C4 C5 C6 C7 -58.5(2)
C11 C5 C6 C7 74.32(19)
C4 C5 C6 C8 177.86(15)
C11 C5 C6 C8 -49.29(19)
C4 C5 C6 C1 59.67(18)
C11 C5 C6 C1 -167.48(13)
C7 C6 C8 C9 -75.6(2)
C1 C6 C8 C9 167.25(17)
C5 C6 C8 C9 51.3(2)
C6 C8 C9 C10 -56.5(2)
C14 O1 C10 C9 -173.61(17)
C14 O1 C10 C11 -46.82(17)
C8 C9 C10 O1 -175.18(16)
C8 C9 C10 C11 63.7(2)
O1 C10 C11 C13 48.78(16)
C9 C10 C11 C13 176.40(16)
O1 C10 C11 C5 169.17(13)
C9 C10 C11 C5 -63.22(19)
O1 C10 C11 C12 -64.08(19)
C9 C10 C11 C12 63.5(2)
C4 C5 C11 C10 -175.35(17)
C6 C5 C11 C10 53.40(18)
C4 C5 C11 C13 -66.6(2)
C6 C5 C11 C13 162.19(15)
C4 C5 C11 C12 59.3(2)
C6 C5 C11 C12 -71.92(19)
C10 C11 C13 C14 -31.24(17)
C5 C11 C13 C14 -145.11(14)
C12 C11 C13 C14 85.40(18)
C10 O1 C14 C15 149.63(16)
C10 O1 C14 C13 24.92(19)
C11 C13 C14 O1 5.4(2)
C11 C13 C14 C15 -116.03(18)
C1 O2 C17 C18 10.9(3)
C1 O3 C18 C17 -17.0(3)
O2 C17 C18 O3 3.8(3)
